data_7207872
loop_
_publ_author_name
'Thu\'ery, Pierre'

_publ_section_title
;
 Uranyl--lanthanide heterometallic assemblies with 1,2-ethanedisulfonate
 and cucurbit[6]uril ligands
;
_journal_issue 10
_journal_name_full CrystEngComm
_journal_page_first 3363
_journal_paper_doi 10.1039/c2ce25091h
_journal_volume 14
_journal_year 2012
_chemical_formula_sum 'C42 H86 N26.5 O66.5 S6 U4 Yb1.5'
_chemical_formula_weight 3430.41
_space_group_IT_number 12
_symmetry_cell_setting monoclinic
_symmetry_space_group_name_Hall '-C 2y'
_symmetry_space_group_name_H-M 'C 1 2/m 1'
_atom_sites_solution_hydrogens geom
_atom_sites_solution_primary direct
_atom_sites_solution_secondary difmap
_audit_creation_method SHELXL-97
_cell_angle_alpha 90.00
_cell_angle_beta 93.892(2)
_cell_angle_gamma 90.00
_cell_formula_units_Z 4
_cell_length_a 31.1082(12)
_cell_length_b 14.1633(4)
_cell_length_c 20.7953(8)
_cell_measurement_reflns_used 151336
_cell_measurement_temperature 150(2)
_cell_measurement_theta_max 30.51
_cell_measurement_theta_min 3.05
_cell_volume 9141.2(6)
_computing_cell_refinement 'HKL2000 (Otwinowski & Minor, 1997)'
_computing_data_collection 'COLLECT (Nonius, 1998)'
_computing_data_reduction 'HKL2000 (Otwinowski & Minor, 1997)'
_computing_molecular_graphics 'SHELXTL (Sheldrick, 2008)'
_computing_publication_material 'SHELXTL (Sheldrick, 2008); PLATON (Spek, 2003)'
_computing_structure_refinement 'SHELXL-97 (Sheldrick, 2008)'
_computing_structure_solution 'SHELXS-97 (Sheldrick, 2008)'
_diffrn_ambient_temperature 150(2)
_diffrn_measured_fraction_theta_full 0.997
_diffrn_measured_fraction_theta_max 0.997
_diffrn_measurement_device_type 'Nonius Kappa-CCD area-detector diffractometer'
_diffrn_measurement_method 'two \f and six \w scans with 2\% steps (581 frames)'
_diffrn_radiation_monochromator graphite
_diffrn_radiation_source 'fine-focus sealed tube'
_diffrn_radiation_type MoK\a
_diffrn_radiation_wavelength 0.71073
_diffrn_reflns_av_R_equivalents 0.0621
_diffrn_reflns_av_sigmaI/netI 0.0705
_diffrn_reflns_limit_h_max 44
_diffrn_reflns_limit_h_min -44
_diffrn_reflns_limit_k_max 20
_diffrn_reflns_limit_k_min -20
_diffrn_reflns_limit_l_max 29
_diffrn_reflns_limit_l_min -29
_diffrn_reflns_number 151336
_diffrn_reflns_theta_full 30.51
_diffrn_reflns_theta_max 30.51
_diffrn_reflns_theta_min 3.05
_diffrn_standards_decay_% 0
_diffrn_standards_interval_time 0
_diffrn_standards_number 0
_exptl_absorpt_coefficient_mu 8.850
_exptl_absorpt_correction_T_max 0.413
_exptl_absorpt_correction_T_min 0.213
_exptl_absorpt_correction_type multi-scan
_exptl_absorpt_process_details 'SCALEPACK (Otwinowski & Minor, 1997)'
_exptl_crystal_colour 'translucent light yellow'
_exptl_crystal_density_diffrn 2.493
_exptl_crystal_density_method 'not measured'
_exptl_crystal_description parallelepiped
_exptl_crystal_F_000 6498
_exptl_crystal_size_max 0.15
_exptl_crystal_size_mid 0.10
_exptl_crystal_size_min 0.10
_refine_diff_density_max 2.271
_refine_diff_density_min -2.796
_refine_diff_density_rms 0.199
_refine_ls_extinction_method none
_refine_ls_goodness_of_fit_ref 1.031
_refine_ls_hydrogen_treatment constr
_refine_ls_matrix_type full
_refine_ls_number_parameters 754
_refine_ls_number_reflns 14444
_refine_ls_number_restraints 24
_refine_ls_restrained_S_all 1.031
_refine_ls_R_factor_all 0.0688
_refine_ls_R_factor_gt 0.0428
_refine_ls_shift/su_max 0.001
_refine_ls_shift/su_mean 0.000
_refine_ls_structure_factor_coef Fsqd
_refine_ls_weighting_details 'calc w=1/[\s^2^(Fo^2^)+(0.0489P)^2^+19.1278P] where P=(Fo^2^+2Fc^2^)/3'
_refine_ls_weighting_scheme calc
_refine_ls_wR_factor_gt 0.1038
_refine_ls_wR_factor_ref 0.1119
_reflns_number_gt 10414
_reflns_number_total 14444
_reflns_threshold_expression >2sigma(I)
_cod_data_source_file c2ce25091h.txt
_cod_data_source_block 4
_cod_original_sg_symbol_H-M 'C 2/m'
_cod_original_formula_sum 'C42 H86 N26.50 O66.50 S6 U4 Yb1.50'
_cod_database_code 7207872

loop_
_symmetry_equiv_pos_as_xyz
'x, y, z'
'-x, y, -z'
'x+1/2, y+1/2, z'
'-x+1/2, y+1/2, -z'
'-x, -y, -z'
'x, -y, z'
'-x+1/2, -y+1/2, -z'
'x+1/2, -y+1/2, z'

loop_
_atom_site_label
_atom_site_type_symbol
_atom_site_fract_x
_atom_site_fract_y
_atom_site_fract_z
_atom_site_U_iso_or_equiv
_atom_site_adp_type
_atom_site_occupancy
_atom_site_symmetry_multiplicity
_atom_site_calc_flag
_atom_site_refinement_flags
U1 U 0.156500(9) 0.5000 0.245825(11) 0.02187(7) Uani 1 2 d S
U2 U 0.126257(10) 0.5000 0.067339(12) 0.02926(8) Uani 1 2 d S
U3 U 0.256460(9) 0.0000 0.156165(12) 0.02344(7) Uani 1 2 d S
U4 U 0.284697(9) 0.0000 0.335030(12) 0.02264(7) Uani 1 2 d S
Yb1 Yb 0.090510(12) 0.0000 0.546551(15) 0.03086(9) Uani 1 2 d S
Yb2 Yb 0.01440(3) 0.0000 0.97641(4) 0.0650(3) Uani 0.50 2 d SP
S1 S 0.18745(5) 0.26888(10) 0.31531(6) 0.0262(3) Uani 1 1 d .
S2 S 0.17042(5) 0.17003(11) 0.50964(6) 0.0307(3) Uani 1 1 d .
S3 S 0.22506(5) 0.23816(11) 0.09523(6) 0.0304(3) Uani 1 1 d .
O1 O 0.09950(16) 0.5000 0.2484(2) 0.0226(11) Uani 1 2 d S
O2 O 0.21335(17) 0.5000 0.2460(2) 0.0256(11) Uani 1 2 d S
O3 O 0.07552(18) 0.5000 0.0992(3) 0.0322(13) Uani 1 2 d S
O4 O 0.1780(2) 0.5000 0.0357(3) 0.0462(17) Uani 1 2 d S
O5 O 0.31416(18) 0.0000 0.1544(2) 0.0299(12) Uani 1 2 d S
O6 O 0.19983(18) 0.0000 0.1573(2) 0.0253(12) Uani 1 2 d S
O7 O 0.33773(18) 0.0000 0.3083(2) 0.0270(12) Uani 1 2 d S
O8 O 0.23260(18) 0.0000 0.3647(2) 0.0271(12) Uani 1 2 d S
O9 O 0.15833(13) 0.3371(3) 0.28045(16) 0.0288(9) Uani 1 1 d .
O10 O 0.18695(13) 0.1784(3) 0.28232(17) 0.0313(9) Uani 1 1 d .
O11 O 0.23033(13) 0.3062(3) 0.33066(18) 0.0322(9) Uani 1 1 d .
O12 O 0.13527(15) 0.1011(3) 0.49531(17) 0.0383(10) Uani 1 1 d .
O13 O 0.20568(15) 0.1328(3) 0.55128(17) 0.0420(11) Uani 1 1 d .
O14 O 0.15446(14) 0.2599(3) 0.53214(17) 0.0344(10) Uani 1 1 d .
O15 O 0.25445(14) 0.1623(3) 0.11774(17) 0.0353(10) Uani 1 1 d .
O16 O 0.22787(16) 0.3158(4) 0.1396(3) 0.0613(15) Uani 1 1 d .
O17 O 0.18239(16) 0.2061(3) 0.0797(2) 0.0510(13) Uani 1 1 d .
O18 O 0.14994(13) 0.4069(3) 0.15332(15) 0.0289(9) Uani 1 1 d .
H18 H 0.1716 0.3793 0.1456 0.035 Uiso 1 1 d R
O19 O 0.16034(19) 0.5000 0.3622(2) 0.0302(13) Uani 1 2 d S
H19A H 0.1848 0.5000 0.3896 0.036 Uiso 1 2 d SR
H19B H 0.1403 0.5000 0.3852 0.036 Uiso 1 2 d SR
O20 O 0.11770(15) 0.3328(3) 0.03283(19) 0.0455(12) Uani 1 1 d .
H20A H 0.1328 0.2816 0.0437 0.055 Uiso 1 1 d R
H20B H 0.0996 0.3081 -0.0001 0.055 Uiso 1 1 d R
O21 O 0.0963(3) 0.5000 -0.0420(3) 0.062(2) Uani 1 2 d S
O22 O 0.0439(3) 0.5000 -0.1166(3) 0.065(2) Uani 1 2 d S
O23 O 0.0385(4) 0.4297(8) -0.0240(5) 0.066(3) Uani 0.50 1 d P
O24 O 0.26294(12) 0.0941(3) 0.24797(15) 0.0269(8) Uani 1 1 d .
H24 H 0.2377 0.1136 0.2544 0.032 Uiso 1 1 d R
O25 O 0.2519(2) 0.0000 0.0399(3) 0.0439(17) Uani 1 2 d S
H25A H 0.2696 0.0000 0.0022 0.053 Uiso 1 2 d SR
H25B H 0.2270 0.0000 0.0179 0.053 Uiso 1 2 d SR
O26 O 0.29268(13) 0.1672(3) 0.36996(17) 0.0302(9) Uani 1 1 d .
H26A H 0.2727 0.2188 0.3583 0.036 Uiso 1 1 d R
H26B H 0.3122 0.2024 0.4015 0.036 Uiso 1 1 d R
O27 O 0.31728(19) 0.0000 0.4427(2) 0.0333(14) Uani 1 2 d S
H27A H 0.3110 0.0000 0.4865 0.040 Uiso 1 2 d SR
H27B H 0.3475 0.0000 0.4509 0.040 Uiso 1 2 d SR
O28 O 0.11765(13) 0.1014(4) 0.62500(16) 0.0410(11) Uani 1 1 d .
O29 O 0.15089(16) 0.1305(5) 0.90739(19) 0.0620(16) Uani 1 1 d .
O30 O 0.01920(16) 0.2278(3) 0.6388(2) 0.0466(12) Uani 1 1 d .
O31 O 0.06434(18) 0.2573(5) 0.9302(2) 0.0722(19) Uani 1 1 d .
O32 O -0.07401(16) 0.1243(4) 0.65710(18) 0.0497(13) Uani 1 1 d .
O33 O -0.02843(18) 0.1149(6) 0.9412(2) 0.087(2) Uani 1 1 d .
O34 O 0.06299(19) 0.0000 0.4395(2) 0.0331(13) Uani 1 2 d S
H34 H 0.0485 0.0489 0.4265 0.040 Uiso 1 1 d R
O35 O 0.0387(3) 0.0000 0.6271(4) 0.071(2) Uani 1 2 d S
O36 O 0.04427(16) 0.1270(4) 0.5328(2) 0.0537(13) Uani 1 1 d .
H36A H 0.0506 0.1674 0.5618 0.064 Uiso 1 1 d R
H36B H 0.0520 0.1557 0.4963 0.064 Uiso 1 1 d R
O37 O 0.0088(5) 0.0000 0.8574(7) 0.073(5) Uani 0.50 2 d SP
O38 O 0.0746(7) 0.0000 0.8237(9) 0.083(5) Uani 0.50 2 d SPU
O39 O 0.0263(8) 0.0462(16) 0.7555(10) 0.071(5) Uani 0.25 1 d PU
O40 O 0.0664(4) 0.0841(9) 0.9494(5) 0.083(4) Uani 0.50 1 d P
O41 O 0.4437(3) 0.0000 0.3471(5) 0.087(3) Uani 1 2 d S
O42 O 0.5121(3) 0.0000 0.3351(3) 0.069(2) Uani 1 2 d S
O43 O 0.4887(4) 0.0551(11) 0.4225(6) 0.097(5) Uani 0.50 1 d P
O44 O 0.22898(19) 0.5000 0.4514(3) 0.0354(14) Uani 1 2 d S
H44 H 0.2459 0.4541 0.4573 0.042 Uiso 1 1 d R
O45 O 0.1025(3) 0.4451(8) 0.5351(4) 0.064(3) Uani 0.50 1 d P
O46 O 0.0874(3) 0.4630(7) 0.4153(4) 0.058(3) Uani 0.50 1 d P
O47 O 0.1726(2) 0.0000 0.0024(3) 0.054(2) Uani 1 2 d S
O48 O 0.0587(4) 0.2851(8) 0.4588(5) 0.064(3) Uani 0.50 1 d P
N1 N 0.0578(4) 0.5000 -0.0606(5) 0.082(4) Uani 1 2 d S
N2 N 0.17673(16) 0.0845(5) 0.6975(2) 0.0428(14) Uani 1 1 d .
N3 N 0.13518(19) 0.2125(4) 0.7046(2) 0.0417(14) Uani 1 1 d .
N4 N 0.15214(18) 0.2278(5) 0.8188(2) 0.0467(15) Uani 1 1 d .
N5 N 0.18291(17) 0.0861(5) 0.8147(2) 0.0445(15) Uani 1 1 d .
N6 N 0.0681(2) 0.2901(4) 0.7179(3) 0.0473(15) Uani 1 1 d .
N7 N -0.0021(2) 0.3002(4) 0.7311(3) 0.0534(17) Uani 1 1 d .
N8 N 0.0162(2) 0.3002(5) 0.8467(3) 0.0518(16) Uani 1 1 d .
N9 N 0.0855(2) 0.3112(4) 0.8318(3) 0.0498(16) Uani 1 1 d .
N10 N -0.0696(2) 0.2214(5) 0.7450(3) 0.0500(16) Uani 1 1 d .
N11 N -0.10233(17) 0.0846(5) 0.7536(2) 0.0533(18) Uani 1 1 d .
N12 N -0.08747(19) 0.0853(6) 0.8700(2) 0.063(2) Uani 1 1 d .
N13 N -0.05025(19) 0.2144(6) 0.8612(3) 0.061(2) Uani 1 1 d .
N14 N 0.0360(8) 0.0000 0.8116(10) 0.073(6) Uani 0.50 2 d SPU
N15 N 0.4814(4) 0.0000 0.3672(5) 0.089(4) Uani 1 2 d S
C1 C 0.16287(18) 0.2507(4) 0.3904(2) 0.0284(12) Uani 1 1 d .
H1A H 0.1575 0.3111 0.4102 0.034 Uiso 1 1 calc R
H1B H 0.1355 0.2185 0.3824 0.034 Uiso 1 1 calc R
C2 C 0.19276(19) 0.1914(5) 0.4357(2) 0.0315(13) Uani 1 1 d .
H2A H 0.2200 0.2241 0.4436 0.038 Uiso 1 1 calc R
H2B H 0.1984 0.1316 0.4152 0.038 Uiso 1 1 calc R
C3 C 0.2472(3) 0.2819(6) 0.0244(3) 0.064(3) Uani 1 1 d .
H3A H 0.2288 0.3323 0.0072 0.077 Uiso 1 1 calc R
H3B H 0.2751 0.3097 0.0369 0.077 Uiso 1 1 calc R
C4 C 0.1415(2) 0.1293(5) 0.6715(2) 0.0385(16) Uani 1 1 d .
C5 C 0.1943(2) 0.1328(6) 0.7561(3) 0.0469(19) Uani 1 1 d .
H5 H 0.2254 0.1437 0.7556 0.056 Uiso 1 1 calc R
C6 C 0.1686(2) 0.2260(6) 0.7562(3) 0.050(2) Uani 1 1 d .
H6 H 0.1867 0.2809 0.7486 0.060 Uiso 1 1 calc R
C7 C 0.1606(2) 0.1474(7) 0.8519(3) 0.052(2) Uani 1 1 d .
C8 C 0.1061(2) 0.2837(5) 0.6812(3) 0.0483(19) Uani 1 1 d .
H8A H 0.0971 0.2705 0.6365 0.058 Uiso 1 1 calc R
H8B H 0.1208 0.3441 0.6828 0.058 Uiso 1 1 calc R
C9 C 0.1318(3) 0.3077(6) 0.8462(4) 0.060(2) Uani 1 1 d .
H9A H 0.1445 0.3649 0.8302 0.072 Uiso 1 1 calc R
H9B H 0.1376 0.3063 0.8926 0.072 Uiso 1 1 calc R
C10 C 0.0280(3) 0.2682(5) 0.6913(3) 0.0450(17) Uani 1 1 d .
C11 C 0.0656(3) 0.3490(5) 0.7736(3) 0.060(2) Uani 1 1 d .
H11 H 0.0759 0.4130 0.7656 0.072 Uiso 1 1 calc R
C12 C 0.0176(3) 0.3491(6) 0.7856(3) 0.057(2) Uani 1 1 d .
H12 H 0.0064 0.4136 0.7883 0.069 Uiso 1 1 calc R
C13 C 0.0568(2) 0.2862(6) 0.8744(3) 0.052(2) Uani 1 1 d .
C14 C -0.0481(3) 0.2970(7) 0.7158(3) 0.061(3) Uani 1 1 d .
H14A H -0.0606 0.3560 0.7290 0.074 Uiso 1 1 calc R
H14B H -0.0533 0.2920 0.6694 0.074 Uiso 1 1 calc R
C15 C -0.0223(3) 0.2926(7) 0.8825(4) 0.078(3) Uani 1 1 d .
H15A H -0.0384 0.3511 0.8779 0.094 Uiso 1 1 calc R
H15B H -0.0137 0.2844 0.9279 0.094 Uiso 1 1 calc R
C16 C -0.0804(2) 0.1411(6) 0.7138(3) 0.0463(18) Uani 1 1 d .
C17 C -0.0845(2) 0.2244(7) 0.8093(3) 0.066(3) Uani 1 1 d .
H17 H -0.1028 0.2794 0.8157 0.079 Uiso 1 1 calc R
C18 C -0.1091(2) 0.1317(7) 0.8141(3) 0.062(3) Uani 1 1 d .
H18A H -0.1398 0.1423 0.8197 0.075 Uiso 1 1 calc R
C19 C -0.0531(2) 0.1358(8) 0.8945(3) 0.066(3) Uani 1 1 d .
C20 C -0.1242(3) 0.0000 0.7316(4) 0.054(3) Uani 1 2 d S
H20C H -0.1531 0.0000 0.7467 0.065 Uiso 1 2 calc SR
H20D H -0.1269 0.0000 0.6849 0.065 Uiso 1 2 calc SR
C21 C -0.1021(4) 0.0000 0.8980(5) 0.081(5) Uani 1 2 d S
H21A H -0.0929 0.0000 0.9435 0.097 Uiso 1 2 calc SR
H21B H -0.1334 0.0000 0.8946 0.097 Uiso 1 2 calc SR
C22 C 0.1935(3) 0.0000 0.6707(4) 0.052(3) Uani 1 2 d S
H22A H 0.2246 0.0000 0.6780 0.062 Uiso 1 2 calc SR
H22B H 0.1866 0.0000 0.6245 0.062 Uiso 1 2 calc SR
C23 C 0.2031(3) 0.0000 0.8389(4) 0.049(3) Uani 1 2 d S
H23A H 0.2030 0.0000 0.8855 0.059 Uiso 1 2 calc SR
H23B H 0.2329 0.0000 0.8280 0.059 Uiso 1 2 calc SR

loop_
_atom_site_aniso_label
_atom_site_aniso_U_11
_atom_site_aniso_U_22
_atom_site_aniso_U_33
_atom_site_aniso_U_23
_atom_site_aniso_U_13
_atom_site_aniso_U_12
U1 0.02025(14) 0.02752(16) 0.01769(11) 0.000 0.00011(9) 0.000
U2 0.02838(17) 0.03997(19) 0.01905(12) 0.000 -0.00117(10) 0.000
U3 0.02255(15) 0.02982(16) 0.01771(11) 0.000 -0.00027(10) 0.000
U4 0.02421(15) 0.02557(15) 0.01782(11) 0.000 -0.00091(10) 0.000
Yb1 0.02311(18) 0.0493(2) 0.01968(14) 0.000 -0.00196(12) 0.000
Yb2 0.0288(5) 0.1421(11) 0.0237(3) 0.000 -0.0020(3) 0.000
S1 0.0256(7) 0.0317(8) 0.0210(5) 0.0029(5) -0.0009(5) 0.0016(6)
S2 0.0353(8) 0.0375(8) 0.0190(5) -0.0009(6) -0.0006(5) 0.0000(7)
S3 0.0398(9) 0.0292(8) 0.0227(6) 0.0010(5) 0.0047(5) 0.0022(7)
O1 0.017(3) 0.027(3) 0.023(2) 0.000 -0.0014(19) 0.000
O2 0.018(3) 0.032(3) 0.027(2) 0.000 0.003(2) 0.000
O3 0.026(3) 0.036(3) 0.034(3) 0.000 -0.001(2) 0.000
O4 0.046(4) 0.066(5) 0.027(3) 0.000 0.007(3) 0.000
O5 0.021(3) 0.035(3) 0.034(3) 0.000 0.003(2) 0.000
O6 0.028(3) 0.027(3) 0.020(2) 0.000 -0.002(2) 0.000
O7 0.028(3) 0.028(3) 0.026(2) 0.000 0.004(2) 0.000
O8 0.031(3) 0.024(3) 0.027(2) 0.000 0.004(2) 0.000
O9 0.028(2) 0.032(2) 0.0259(17) 0.0031(16) -0.0032(15) 0.0035(18)
O10 0.033(2) 0.029(2) 0.0313(19) -0.0003(16) 0.0008(16) 0.0050(18)
O11 0.025(2) 0.038(2) 0.0325(19) 0.0059(18) -0.0020(16) -0.0048(19)
O12 0.053(3) 0.041(3) 0.0222(17) -0.0021(17) 0.0082(17) -0.010(2)
O13 0.046(3) 0.057(3) 0.0225(18) 0.0068(19) -0.0019(17) 0.013(2)
O14 0.036(2) 0.040(3) 0.0267(18) -0.0042(18) -0.0033(16) 0.001(2)
O15 0.037(2) 0.043(3) 0.0255(18) 0.0106(18) -0.0011(16) -0.001(2)
O16 0.035(3) 0.064(4) 0.084(4) -0.040(3) -0.006(3) 0.011(3)
O17 0.040(3) 0.044(3) 0.066(3) 0.011(2) -0.019(2) -0.005(2)
O18 0.028(2) 0.035(2) 0.0226(16) -0.0049(16) -0.0014(14) 0.0086(18)
O19 0.032(3) 0.038(3) 0.021(2) 0.000 0.004(2) 0.000
O20 0.048(3) 0.052(3) 0.034(2) -0.009(2) -0.017(2) 0.015(2)
O21 0.060(5) 0.087(6) 0.036(3) 0.000 -0.008(3) 0.000
O22 0.101(7) 0.032(4) 0.054(4) 0.000 -0.045(4) 0.000
O23 0.065(8) 0.080(9) 0.051(6) 0.002(6) -0.011(5) -0.024(7)
O24 0.025(2) 0.034(2) 0.0207(15) 0.0016(15) -0.0022(14) 0.0013(18)
O25 0.035(4) 0.076(5) 0.021(2) 0.000 0.003(2) 0.000
O26 0.030(2) 0.033(2) 0.0266(17) -0.0046(17) -0.0052(15) 0.0030(19)
O27 0.032(3) 0.044(4) 0.023(2) 0.000 -0.006(2) 0.000
O28 0.034(2) 0.073(3) 0.0155(16) -0.0005(19) 0.0002(15) -0.003(2)
O29 0.044(3) 0.121(5) 0.0217(19) 0.007(3) 0.0042(18) 0.023(3)
O30 0.049(3) 0.050(3) 0.040(2) -0.013(2) -0.007(2) 0.005(2)
O31 0.047(3) 0.127(6) 0.040(3) -0.006(3) -0.016(2) -0.005(4)
O32 0.062(3) 0.063(3) 0.0238(19) -0.010(2) -0.002(2) 0.013(3)
O33 0.054(4) 0.169(7) 0.035(2) -0.001(3) -0.024(2) 0.010(4)
O34 0.038(4) 0.034(3) 0.026(3) 0.000 -0.002(2) 0.000
O35 0.065(6) 0.094(7) 0.057(5) 0.000 0.025(4) 0.000
O36 0.052(3) 0.071(4) 0.037(2) -0.012(2) -0.001(2) 0.011(3)
O37 0.034(9) 0.133(16) 0.053(8) 0.000 0.015(7) 0.000
O38 0.078(7) 0.095(7) 0.076(6) 0.000 0.010(6) 0.000
O39 0.078(7) 0.079(8) 0.056(7) 0.005(6) 0.000(6) 0.010(6)
O40 0.097(10) 0.101(10) 0.048(6) -0.014(6) -0.012(6) 0.065(8)
O41 0.042(5) 0.110(8) 0.107(7) 0.000 -0.007(5) 0.000
O42 0.054(5) 0.104(7) 0.050(4) 0.000 0.010(4) 0.000
O43 0.067(9) 0.154(15) 0.073(7) -0.018(8) 0.014(7) 0.021(8)
O44 0.027(3) 0.043(4) 0.035(3) 0.000 -0.003(2) 0.000
O45 0.040(6) 0.110(9) 0.042(5) 0.014(5) 0.005(4) 0.006(6)
O46 0.036(5) 0.089(10) 0.049(5) -0.003(5) 0.008(4) -0.010(5)
O47 0.039(4) 0.092(6) 0.029(3) 0.000 -0.003(3) 0.000
O48 0.078(8) 0.067(8) 0.051(6) 0.029(5) 0.025(6) 0.027(6)
N1 0.066(8) 0.128(11) 0.048(5) 0.000 -0.017(5) 0.000
N2 0.029(3) 0.083(4) 0.0160(19) 0.001(2) -0.0005(18) -0.006(3)
N3 0.047(3) 0.050(4) 0.027(2) 0.004(2) -0.005(2) -0.021(3)
N4 0.032(3) 0.077(5) 0.030(2) -0.003(3) -0.005(2) -0.013(3)
N5 0.027(3) 0.084(5) 0.022(2) -0.002(3) -0.0006(19) -0.008(3)
N6 0.060(4) 0.042(3) 0.039(3) -0.006(3) -0.009(3) -0.013(3)
N7 0.066(4) 0.052(4) 0.039(3) -0.015(3) -0.016(3) 0.026(3)
N8 0.049(4) 0.058(4) 0.046(3) -0.020(3) -0.014(3) 0.013(3)
N9 0.055(4) 0.045(4) 0.047(3) -0.008(3) -0.017(3) -0.005(3)
N10 0.050(4) 0.065(4) 0.033(3) -0.015(3) -0.010(2) 0.029(3)
N11 0.028(3) 0.106(5) 0.025(2) -0.017(3) -0.005(2) 0.000(3)
N12 0.034(3) 0.130(7) 0.025(2) -0.021(3) -0.008(2) 0.017(4)
N13 0.034(3) 0.114(6) 0.033(3) -0.022(4) -0.015(2) 0.010(4)
N14 0.071(9) 0.089(9) 0.060(8) 0.000 0.006(7) 0.000
N15 0.065(8) 0.154(13) 0.050(6) 0.000 0.018(6) 0.000
C1 0.024(3) 0.036(3) 0.024(2) 0.005(2) -0.002(2) 0.003(3)
C2 0.031(3) 0.040(4) 0.023(2) 0.005(2) 0.000(2) 0.000(3)
C3 0.091(7) 0.060(5) 0.045(4) 0.025(4) 0.025(4) 0.036(5)
C4 0.028(3) 0.069(5) 0.018(2) 0.011(3) 0.003(2) -0.018(3)
C5 0.027(3) 0.092(6) 0.022(2) 0.001(3) 0.004(2) -0.021(4)
C6 0.036(4) 0.086(6) 0.027(3) -0.005(3) 0.001(3) -0.031(4)
C7 0.030(3) 0.100(7) 0.026(3) -0.009(4) -0.006(2) 0.004(4)
C8 0.065(5) 0.041(4) 0.037(3) 0.011(3) -0.008(3) -0.024(4)
C9 0.054(5) 0.073(6) 0.050(4) -0.018(4) -0.009(4) -0.022(4)
C10 0.061(5) 0.027(3) 0.046(3) -0.002(3) -0.002(3) 0.013(3)
C11 0.100(7) 0.027(4) 0.050(4) -0.010(3) -0.018(4) -0.008(4)
C12 0.076(6) 0.040(4) 0.052(4) -0.014(3) -0.022(4) 0.021(4)
C13 0.043(4) 0.064(5) 0.045(4) -0.021(4) -0.013(3) 0.001(4)
C14 0.070(6) 0.071(6) 0.040(3) -0.017(4) -0.026(4) 0.041(5)
C15 0.061(5) 0.124(8) 0.047(4) -0.050(5) -0.014(4) 0.045(6)
C16 0.033(4) 0.071(5) 0.034(3) -0.010(3) -0.008(3) 0.025(4)
C17 0.035(4) 0.125(8) 0.036(3) -0.029(4) -0.013(3) 0.037(5)
C18 0.025(3) 0.134(8) 0.027(3) -0.016(4) -0.012(2) 0.021(4)
C19 0.033(4) 0.136(9) 0.028(3) -0.016(4) -0.006(3) 0.020(5)
C20 0.027(5) 0.121(10) 0.014(3) 0.000 -0.006(3) 0.000
C21 0.043(7) 0.178(16) 0.022(4) 0.000 0.003(4) 0.000
C22 0.018(4) 0.118(10) 0.020(4) 0.000 0.008(3) 0.000
C23 0.023(5) 0.106(9) 0.019(3) 0.000 0.005(3) 0.000

loop_
_atom_type_symbol
_atom_type_description
_atom_type_scat_dispersion_real
_atom_type_scat_dispersion_imag
_atom_type_scat_source
C C 0.0033 0.0016 'International Tables Vol C Tables 4.2.6.8 and 6.1.1.4'
H H 0.0000 0.0000 'International Tables Vol C Tables 4.2.6.8 and 6.1.1.4'
Yb Yb -0.3850 5.5486 'International Tables Vol C Tables 4.2.6.8 and 6.1.1.4'
N N 0.0061 0.0033 'International Tables Vol C Tables 4.2.6.8 and 6.1.1.4'
O O 0.0106 0.0060 'International Tables Vol C Tables 4.2.6.8 and 6.1.1.4'
S S 0.1246 0.1234 'International Tables Vol C Tables 4.2.6.8 and 6.1.1.4'
U U -9.6767 9.6646 'International Tables Vol C Tables 4.2.6.8 and 6.1.1.4'

loop_
_geom_angle_atom_site_label_1
_geom_angle_atom_site_label_2
_geom_angle_atom_site_label_3
_geom_angle
_geom_angle_site_symmetry_1
_geom_angle_site_symmetry_3
O2 U1 O1 178.2(2) . .
O2 U1 O18 91.91(16) . .
O1 U1 O18 89.60(16) . .
O2 U1 O18 91.91(16) . 6_565
O1 U1 O18 89.60(16) . 6_565
O18 U1 O18 68.95(19) . 6_565
O2 U1 O19 90.9(2) . .
O1 U1 O19 87.2(2) . .
O18 U1 O19 145.39(10) . .
O18 U1 O19 145.39(10) 6_565 .
O2 U1 O9 89.77(10) . 6_565
O1 U1 O9 89.68(10) . 6_565
O18 U1 O9 141.76(13) . 6_565
O18 U1 O9 72.82(13) 6_565 6_565
O19 U1 O9 72.71(8) . 6_565
O2 U1 O9 89.77(10) . .
O1 U1 O9 89.68(10) . .
O18 U1 O9 72.82(13) . .
O18 U1 O9 141.76(13) 6_565 .
O19 U1 O9 72.71(8) . .
O9 U1 O9 145.40(17) 6_565 .
O3 U2 O4 179.5(3) . .
O3 U2 O18 87.45(17) . 6_565
O4 U2 O18 92.13(18) . 6_565
O3 U2 O18 87.45(17) . .
O4 U2 O18 92.13(18) . .
O18 U2 O18 69.89(19) 6_565 .
O3 U2 O21 93.2(3) . .
O4 U2 O21 87.3(3) . .
O18 U2 O21 145.05(10) 6_565 .
O18 U2 O21 145.05(10) . .
O3 U2 O20 91.58(12) . .
O4 U2 O20 88.57(12) . .
O18 U2 O20 142.46(13) 6_565 .
O18 U2 O20 72.58(13) . .
O21 U2 O20 72.48(9) . .
O3 U2 O20 91.58(12) . 6_565
O4 U2 O20 88.57(12) . 6_565
O18 U2 O20 72.58(13) 6_565 6_565
O18 U2 O20 142.46(13) . 6_565
O21 U2 O20 72.48(9) . 6_565
O20 U2 O20 144.93(18) . 6_565
O6 U3 O5 179.6(2) . .
O6 U3 O24 91.14(15) . .
O5 U3 O24 89.18(16) . .
O6 U3 O24 91.14(15) . 6
O5 U3 O24 89.18(16) . 6
O24 U3 O24 69.93(18) . 6
O6 U3 O25 91.3(2) . .
O5 U3 O25 88.3(2) . .
O24 U3 O25 144.95(9) . .
O24 U3 O25 144.95(9) 6 .
O6 U3 O15 90.06(11) . 6
O5 U3 O15 89.81(11) . 6
O24 U3 O15 144.08(13) . 6
O24 U3 O15 74.16(13) 6 6
O25 U3 O15 70.88(9) . 6
O6 U3 O15 90.06(11) . .
O5 U3 O15 89.81(11) . .
O24 U3 O15 74.16(13) . .
O24 U3 O15 144.08(13) 6 .
O25 U3 O15 70.88(9) . .
O15 U3 O15 141.75(18) 6 .
O8 U4 O7 177.9(2) . .
O8 U4 O24 92.68(16) . 6
O7 U4 O24 89.04(16) . 6
O8 U4 O24 92.68(16) . .
O7 U4 O24 89.04(16) . .
O24 U4 O24 70.40(19) 6 .
O8 U4 O27 90.8(2) . .
O7 U4 O27 87.1(2) . .
O24 U4 O27 144.60(10) 6 .
O24 U4 O27 144.60(10) . .
O8 U4 O26 88.50(10) . .
O7 U4 O26 90.86(10) . .
O24 U4 O26 142.80(12) 6 .
O24 U4 O26 72.40(12) . .
O27 U4 O26 72.48(8) . .
O8 U4 O26 88.50(10) . 6
O7 U4 O26 90.86(10) . 6
O24 U4 O26 72.40(12) 6 6
O24 U4 O26 142.80(12) . 6
O27 U4 O26 72.48(8) . 6
O26 U4 O26 144.79(16) . 6
O28 Yb1 O28 77.7(2) . 6
O28 Yb1 O12 74.64(14) . .
O28 Yb1 O12 120.86(16) 6 .
O28 Yb1 O12 120.86(16) . 6
O28 Yb1 O12 74.64(14) 6 6
O12 Yb1 O12 76.7(2) . 6
O28 Yb1 O36 140.63(15) . 6
O28 Yb1 O36 78.24(16) 6 6
O12 Yb1 O36 144.73(14) . 6
O12 Yb1 O36 81.36(18) 6 6
O28 Yb1 O36 78.24(16) . .
O28 Yb1 O36 140.63(15) 6 .
O12 Yb1 O36 81.36(18) . .
O12 Yb1 O36 144.73(14) 6 .
O36 Yb1 O36 102.4(3) 6 .
O28 Yb1 O34 140.70(11) . .
O28 Yb1 O34 140.70(11) 6 .
O12 Yb1 O34 75.69(15) . .
O12 Yb1 O34 75.69(15) 6 .
O36 Yb1 O34 72.31(13) 6 .
O36 Yb1 O34 72.31(13) . .
O28 Yb1 O35 74.66(19) . .
O28 Yb1 O35 74.66(19) 6 .
O12 Yb1 O35 140.93(11) . .
O12 Yb1 O35 140.93(11) 6 .
O36 Yb1 O35 69.20(17) 6 .
O36 Yb1 O35 69.20(17) . .
O34 Yb1 O35 116.5(3) . .
O40 Yb2 O33 141.8(3) . 6
O40 Yb2 O33 87.2(3) 6 6
O40 Yb2 O33 87.2(3) . .
O40 Yb2 O33 141.8(3) 6 .
O33 Yb2 O33 95.6(4) 6 .
O40 Yb2 O33 72.6(3) . 2_557
O40 Yb2 O33 118.0(3) 6 2_557
O33 Yb2 O33 145.40(11) 6 2_557
O33 Yb2 O33 79.1(3) . 2_557
O40 Yb2 O33 118.0(3) . 5_557
O40 Yb2 O33 72.6(3) 6 5_557
O33 Yb2 O33 79.1(3) 6 5_557
O33 Yb2 O33 145.39(11) . 5_557
O33 Yb2 O33 86.2(3) 2_557 5_557
O40 Yb2 O37 74.7(4) . .
O40 Yb2 O37 74.7(4) 6 .
O33 Yb2 O37 70.5(3) 6 .
O33 Yb2 O37 70.5(3) . .
O33 Yb2 O37 135.88(18) 2_557 .
O33 Yb2 O37 135.88(18) 5_557 .
O11 S1 O10 113.9(3) . .
O11 S1 O9 113.1(2) . .
O10 S1 O9 111.0(2) . .
O11 S1 C1 107.4(2) . .
O10 S1 C1 106.9(3) . .
O9 S1 C1 103.6(2) . .
O13 S2 O14 112.8(2) . .
O13 S2 O12 113.5(3) . .
O14 S2 O12 112.2(3) . .
O13 S2 C2 104.9(3) . .
O14 S2 C2 107.1(3) . .
O12 S2 C2 105.6(3) . .
O17 S3 O16 114.0(3) . .
O17 S3 O15 113.0(3) . .
O16 S3 O15 110.3(3) . .
O17 S3 C3 109.4(4) . .
O16 S3 C3 104.8(4) . .
O15 S3 C3 104.5(3) . .
S1 O9 U1 140.4(2) . .
S2 O12 Yb1 140.9(2) . .
S3 O15 U3 143.0(3) . .
U2 O18 U1 108.82(16) . .
U2 O18 H18 110.6 . .
U1 O18 H18 114.3 . .
U1 O19 H19A 127.1 . .
U1 O19 H19B 127.1 . .
H19A O19 H19B 105.8 . .
U2 O20 H20A 131.5 . .
U2 O20 H20B 128.5 . .
H20A O20 H20B 99.5 . .
N1 O21 U2 127.2(7) . .
U4 O24 U3 108.47(16) . .
U4 O24 H24 106.7 . .
U3 O24 H24 106.6 . .
U3 O25 H25A 142.8 . .
U3 O25 H25B 121.0 . .
H25A O25 H25B 96.2 . .
U4 O26 H26A 126.2 . .
U4 O26 H26B 135.5 . .
H26A O26 H26B 97.9 . .
U4 O27 H27A 143.2 . .
U4 O27 H27B 121.5 . .
H27A O27 H27B 95.3 . .
C4 O28 Yb1 157.6(5) . .
C19 O33 Yb2 140.5(7) . .
C19 O33 Yb2 143.6(7) . 5_557
Yb1 O34 H34 116.7 . .
Yb1 O36 H36A 109.0 . .
Yb1 O36 H36B 104.8 . .
H36A O36 H36B 103.4 . .
N14 O37 Yb2 136.1(14) . .
O39 O39 N14 61.1(10) 6 .
N15 O43 O43 56.0(7) . 6
O22 N1 O21 125.2(12) . .
O22 N1 O23 112.3(8) . 6_565
O21 N1 O23 105.7(7) . 6_565
O22 N1 O23 112.3(8) . .
O21 N1 O23 105.7(7) . .
O23 N1 O23 89.6(12) 6_565 .
C4 N2 C22 122.9(6) . .
C4 N2 C5 111.1(6) . .
C22 N2 C5 125.9(6) . .
C4 N3 C8 122.9(5) . .
C4 N3 C6 111.1(6) . .
C8 N3 C6 124.5(6) . .
C7 N4 C6 112.3(7) . .
C7 N4 C9 122.7(6) . .
C6 N4 C9 124.8(7) . .
C7 N5 C23 123.8(6) . .
C7 N5 C5 110.1(6) . .
C23 N5 C5 123.5(6) . .
C10 N6 C11 111.1(7) . .
C10 N6 C8 121.7(5) . .
C11 N6 C8 123.6(6) . .
C10 N7 C12 111.6(7) . .
C10 N7 C14 124.3(6) . .
C12 N7 C14 123.6(6) . .
C13 N8 C12 111.0(7) . .
C13 N8 C15 122.8(6) . .
C12 N8 C15 123.8(7) . .
C13 N9 C11 112.7(7) . .
C13 N9 C9 123.4(6) . .
C11 N9 C9 123.8(7) . .
C16 N10 C14 122.8(6) . .
C16 N10 C17 112.8(8) . .
C14 N10 C17 124.3(7) . .
C16 N11 C20 122.7(6) . .
C16 N11 C18 111.3(7) . .
C20 N11 C18 124.4(7) . .
C19 N12 C21 123.9(7) . .
C19 N12 C18 111.9(8) . .
C21 N12 C18 124.2(7) . .
C19 N13 C15 122.8(6) . .
C19 N13 C17 113.4(7) . .
C15 N13 C17 122.5(8) . .
O38 N14 O37 122(2) . .
O38 N14 O39 110(2) . .
O37 N14 O39 120(2) . .
O38 N14 O39 110(2) . 6
O37 N14 O39 120(2) . 6
O39 N14 O39 58(2) . 6
O42 N15 O41 126.3(11) . .
O42 N15 O43 111.5(10) . 6
O41 N15 O43 112.4(10) . 6
O42 N15 O43 111.5(10) . .
O41 N15 O43 112.4(10) . .
O43 N15 O43 68.1(14) 6 .
C2 C1 S1 109.7(4) . .
C2 C1 H1A 109.7 . .
S1 C1 H1A 109.7 . .
C2 C1 H1B 109.7 . .
S1 C1 H1B 109.7 . .
H1A C1 H1B 108.2 . .
C1 C2 S2 112.0(4) . .
C1 C2 H2A 109.2 . .
S2 C2 H2A 109.2 . .
C1 C2 H2B 109.2 . .
S2 C2 H2B 109.2 . .
H2A C2 H2B 107.9 . .
C3 C3 S3 117.1(8) 7 .
C3 C3 H3A 108.0 7 .
S3 C3 H3A 108.0 . .
C3 C3 H3B 108.0 7 .
S3 C3 H3B 108.0 . .
H3A C3 H3B 107.3 . .
O28 C4 N2 126.1(7) . .
O28 C4 N3 124.0(6) . .
N2 C4 N3 109.9(5) . .
N5 C5 N2 112.6(6) . .
N5 C5 C6 103.5(5) . .
N2 C5 C6 103.6(5) . .
N5 C5 H5 112.1 . .
N2 C5 H5 112.1 . .
C6 C5 H5 112.1 . .
N4 C6 N3 113.0(5) . .
N4 C6 C5 103.6(6) . .
N3 C6 C5 103.4(6) . .
N4 C6 H6 112.1 . .
N3 C6 H6 112.1 . .
C5 C6 H6 112.1 . .
O29 C7 N4 126.1(7) . .
O29 C7 N5 124.4(8) . .
N4 C7 N5 109.4(6) . .
N3 C8 N6 112.8(5) . .
N3 C8 H8A 109.0 . .
N6 C8 H8A 109.0 . .
N3 C8 H8B 109.0 . .
N6 C8 H8B 109.0 . .
H8A C8 H8B 107.8 . .
N4 C9 N9 113.9(6) . .
N4 C9 H9A 108.8 . .
N9 C9 H9A 108.8 . .
N4 C9 H9B 108.8 . .
N9 C9 H9B 108.8 . .
H9A C9 H9B 107.7 . .
O30 C10 N7 124.4(7) . .
O30 C10 N6 126.8(7) . .
N7 C10 N6 108.8(6) . .
N9 C11 N6 114.9(6) . .
N9 C11 C12 103.6(7) . .
N6 C11 C12 104.0(6) . .
N9 C11 H11 111.3 . .
N6 C11 H11 111.3 . .
C12 C11 H11 111.3 . .
N7 C12 N8 115.3(7) . .
N7 C12 C11 103.8(6) . .
N8 C12 C11 103.2(6) . .
N7 C12 H12 111.3 . .
N8 C12 H12 111.3 . .
C11 C12 H12 111.3 . .
O31 C13 N9 127.6(7) . .
O31 C13 N8 123.7(8) . .
N9 C13 N8 108.7(7) . .
N10 C14 N7 114.7(6) . .
N10 C14 H14A 108.6 . .
N7 C14 H14A 108.6 . .
N10 C14 H14B 108.6 . .
N7 C14 H14B 108.6 . .
H14A C14 H14B 107.6 . .
N8 C15 N13 113.3(6) . .
N8 C15 H15A 108.9 . .
N13 C15 H15A 108.9 . .
N8 C15 H15B 108.9 . .
N13 C15 H15B 108.9 . .
H15A C15 H15B 107.7 . .
O32 C16 N10 125.1(8) . .
O32 C16 N11 125.9(7) . .
N10 C16 N11 108.8(6) . .
N10 C17 N13 114.5(6) . .
N10 C17 C18 103.3(6) . .
N13 C17 C18 102.2(7) . .
N10 C17 H17 112.0 . .
N13 C17 H17 112.0 . .
C18 C17 H17 112.0 . .
N11 C18 N12 113.4(7) . .
N11 C18 C17 103.6(6) . .
N12 C18 C17 103.4(6) . .
N11 C18 H18A 112.0 . .
N12 C18 H18A 112.0 . .
C17 C18 H18A 112.0 . .
O33 C19 N13 123.9(9) . .
O33 C19 N12 127.0(10) . .
N13 C19 N12 109.0(6) . .
N11 C20 N11 112.9(7) 6 .
N11 C20 H20C 109.0 6 .
N11 C20 H20C 109.0 . .
N11 C20 H20D 109.0 6 .
N11 C20 H20D 109.0 . .
H20C C20 H20D 107.8 . .
N12 C21 N12 115.4(9) 6 .
N12 C21 H21A 108.4 6 .
N12 C21 H21A 108.4 . .
N12 C21 H21B 108.4 6 .
N12 C21 H21B 108.4 . .
H21A C21 H21B 107.5 . .
N2 C22 N2 113.3(7) . 6
N2 C22 H22A 108.9 . .
N2 C22 H22A 108.9 6 .
N2 C22 H22B 108.9 . .
N2 C22 H22B 108.9 6 .
H22A C22 H22B 107.7 . .
N5 C23 N5 115.0(7) . 6
N5 C23 H23A 108.5 . .
N5 C23 H23A 108.5 6 .
N5 C23 H23B 108.5 . .
N5 C23 H23B 108.5 6 .
H23A C23 H23B 107.5 . .

loop_
_geom_bond_atom_site_label_1
_geom_bond_atom_site_label_2
_geom_bond_distance
_geom_bond_site_symmetry_2
U1 O2 1.768(5) .
U1 O1 1.777(5) .
U1 O18 2.330(3) .
U1 O18 2.330(3) 6_565
U1 O19 2.414(5) .
U1 O9 2.417(4) 6_565
U1 O9 2.417(4) .
U2 O3 1.752(6) .
U2 O4 1.780(7) .
U2 O18 2.302(4) 6_565
U2 O18 2.302(4) .
U2 O21 2.398(7) .
U2 O20 2.483(5) .
U2 O20 2.483(5) 6_565
U3 O6 1.763(6) .
U3 O5 1.798(5) .
U3 O24 2.326(3) .
U3 O24 2.326(3) 6
U3 O25 2.412(5) .
U3 O15 2.433(4) 6
U3 O15 2.433(4) .
U4 O8 1.773(6) .
U4 O7 1.777(5) .
U4 O24 2.312(3) 6
U4 O24 2.312(3) .
U4 O27 2.394(5) .
U4 O26 2.485(4) .
U4 O26 2.485(4) 6
Yb1 O28 2.292(4) .
Yb1 O28 2.292(4) 6
Yb1 O12 2.308(4) .
Yb1 O12 2.308(4) 6
Yb1 O36 2.309(5) 6
Yb1 O36 2.309(5) .
Yb1 O34 2.331(5) .
Yb1 O35 2.402(7) .
Yb2 O40 2.115(15) .
Yb2 O40 2.115(15) 6
Yb2 O33 2.197(7) 6
Yb2 O33 2.197(7) .
Yb2 O33 2.381(7) 2_557
Yb2 O33 2.381(7) 5_557
Yb2 O37 2.469(14) .
S1 O11 1.450(4) .
S1 O10 1.453(4) .
S1 O9 1.480(4) .
S1 C1 1.803(5) .
S2 O13 1.450(4) .
S2 O14 1.455(4) .
S2 O12 1.481(5) .
S2 C2 1.755(5) .
S3 O17 1.419(5) .
S3 O16 1.434(5) .
S3 O15 1.467(4) .
S3 C3 1.779(7) .
O18 H18 0.8057 .
O19 H19A 0.9199 .
O19 H19B 0.8120 .
O20 H20A 0.8860 .
O20 H20B 0.9247 .
O21 N1 1.232(12) .
O22 N1 1.213(11) .
O23 N1 1.412(12) .
O24 H24 0.8513 .
O25 H25A 0.9894 .
O25 H25B 0.8732 .
O26 H26A 0.9795 .
O26 H26B 0.9972 .
O27 H27A 0.9446 .
O27 H27B 0.9434 .
O28 C4 1.243(7) .
O29 C7 1.236(7) .
O30 C10 1.245(7) .
O31 C13 1.239(9) .
O32 C16 1.233(7) .
O33 C19 1.231(8) .
O34 H34 0.8593 .
O36 H36A 0.8451 .
O36 H36B 0.9064 .
O37 N14 1.32(2) .
O38 N14 1.21(3) .
O39 O39 1.31(4) 6
O39 N14 1.35(2) .
O41 N15 1.219(13) .
O42 N15 1.202(12) .
O43 N15 1.394(14) .
O43 O43 1.56(3) 6
O44 H44 0.8408 .
N1 O23 1.412(12) 6_565
N2 C4 1.347(8) .
N2 C22 1.433(7) .
N2 C5 1.469(7) .
N3 C4 1.385(9) .
N3 C8 1.420(9) .
N3 C6 1.454(7) .
N4 C7 1.348(10) .
N4 C6 1.432(8) .
N4 C9 1.433(10) .
N5 C7 1.382(9) .
N5 C23 1.446(7) .
N5 C5 1.451(7) .
N6 C10 1.368(9) .
N6 C11 1.434(9) .
N6 C8 1.451(9) .
N7 C10 1.367(9) .
N7 C12 1.430(8) .
N7 C14 1.446(10) .
N8 C13 1.364(9) .
N8 C12 1.450(9) .
N8 C15 1.457(10) .
N9 C13 1.348(10) .
N9 C11 1.428(9) .
N9 C9 1.450(9) .
N10 C16 1.341(9) .
N10 C14 1.420(11) .
N10 C17 1.445(8) .
N11 C16 1.366(9) .
N11 C20 1.438(8) .
N11 C18 1.452(8) .
N12 C19 1.357(10) .
N12 C21 1.430(9) .
N12 C18 1.460(9) .
N13 C19 1.317(12) .
N13 C15 1.459(12) .
N13 C17 1.472(8) .
N14 O39 1.35(2) 6
N15 O43 1.394(14) 6
C1 C2 1.530(7) .
C1 H1A 0.9700 .
C1 H1B 0.9700 .
C2 H2A 0.9700 .
C2 H2B 0.9700 .
C3 C3 1.380(14) 7
C3 H3A 0.9700 .
C3 H3B 0.9700 .
C5 C6 1.542(11) .
C5 H5 0.9800 .
C6 H6 0.9800 .
C8 H8A 0.9700 .
C8 H8B 0.9700 .
C9 H9A 0.9700 .
C9 H9B 0.9700 .
C11 C12 1.530(12) .
C11 H11 0.9800 .
C12 H12 0.9800 .
C14 H14A 0.9700 .
C14 H14B 0.9700 .
C15 H15A 0.9700 .
C15 H15B 0.9700 .
C17 C18 1.527(13) .
C17 H17 0.9800 .
C18 H18A 0.9800 .
C20 N11 1.438(8) 6
C20 H20C 0.9700 .
C20 H20D 0.9700 .
C21 N12 1.429(9) 6
C21 H21A 0.9700 .
C21 H21B 0.9700 .
C22 N2 1.433(7) 6
C22 H22A 0.9700 .
C22 H22B 0.9700 .
C23 N5 1.446(7) 6
C23 H23A 0.9700 .
C23 H23B 0.9700 .

loop_
_geom_hbond_atom_site_label_D
_geom_hbond_atom_site_label_H
_geom_hbond_atom_site_label_A
_geom_hbond_distance_DH
_geom_hbond_distance_HA
_geom_hbond_distance_DA
_geom_hbond_angle_DHA
_geom_hbond_site_symmetry_A
O18 H18 O16 0.81 1.98 2.778(6) 171.8 .
O19 H19A O44 0.92 1.82 2.731(8) 173.3 .
O19 H19B O46 0.81 1.87 2.641(11) 157.5 .
O20 H20A O17 0.89 1.98 2.821(6) 157.7 .
O20 H20B O31 0.92 1.90 2.823(6) 177.8 1_554
O24 H24 O10 0.85 1.95 2.785(6) 167.0 .
O25 H25A O4 0.99 1.86 2.774(9) 152.8 7
O25 H25B O47 0.87 1.70 2.536(9) 159.4 .
O26 H26A O11 0.98 1.87 2.844(6) 172.9 .
O26 H26B O14 1.00 1.75 2.731(5) 166.4 7_556
O27 H27A O44 0.94 1.85 2.712(8) 149.8 7_556
O27 H27B O45 0.94 1.75 2.625(12) 153.6 7_556
O34 H34 O32 0.86 2.23 2.709(6) 115.0 2_556
O36 H36A O30 0.85 2.11 2.782(6) 135.9 .
O36 H36B O48 0.91 2.01 2.771(11) 140.8 .
O44 H44 O13 0.84 1.96 2.773(6) 161.7 7_556
